data_4117362
loop_
_publ_author_name
'Julian A. Codelli'
'Angela L. A. Puchlopek'
'Sarah E. Reisman'

_publ_section_title
;
 Enantioselective Total Synthesis of (-)-Acetylaranotin, a Dihydrooxepine
 Epidithiodiketopiperazine
;
_journal_name_full 'Journal of the American Chemical Society'
_journal_page_first 1930
_journal_page_last 1933
_journal_paper_doi 10.1021/ja209354e
_journal_volume 134
_journal_year 2012
_chemical_formula_moiety 'C18 H18 N2 O6'
_chemical_formula_sum 'C18 H18 N2 O6'
_chemical_formula_weight 358.34
_chemical_name_systematic
;
 ?
;
_space_group_IT_number 4
_symmetry_cell_setting monoclinic
_symmetry_space_group_name_Hall 'P 2yb'
_symmetry_space_group_name_H-M 'P 1 21 1'
_atom_sites_solution_hydrogens difmap
_atom_sites_solution_primary direct
_atom_sites_solution_secondary difmap
_audit_creation_method SHELXL-97
_cell_angle_alpha 90.00
_cell_angle_beta 108.626(2)
_cell_angle_gamma 90.00
_cell_formula_units_Z 2
_cell_length_a 9.8372(4)
_cell_length_b 7.2818(3)
_cell_length_c 11.6037(5)
_cell_measurement_reflns_used 6587
_cell_measurement_temperature 100(2)
_cell_measurement_theta_max 27.57
_cell_measurement_theta_min 2.18
_cell_volume 787.67(6)
_computing_cell_refinement 'Bruker SAINT-Plus v7.66A'
_computing_data_collection 'Bruker SMART v5.630'
_computing_data_reduction 'Bruker SAINT-Plus v7.66A'
_computing_molecular_graphics 'Bruker XP v5.1'
_computing_publication_material 'Bruker XCIF 2008'
_computing_structure_refinement 'SHELXL-97 (Sheldrick, 2008)'
_computing_structure_solution 'SHELXS-97 (Sheldrick, 2008)'
_diffrn_ambient_temperature 100(2)
_diffrn_measured_fraction_theta_full 0.977
_diffrn_measured_fraction_theta_max 0.977
_diffrn_measurement_device_type 'Bruker SMART 1000'
_diffrn_measurement_method '\w scans at 7 \f settings'
_diffrn_radiation_monochromator graphite
_diffrn_radiation_source 'fine-focus sealed tube'
_diffrn_radiation_type MoK\a
_diffrn_radiation_wavelength 0.71073
_diffrn_reflns_av_R_equivalents 0.0425
_diffrn_reflns_av_sigmaI/netI 0.0456
_diffrn_reflns_limit_h_max 18
_diffrn_reflns_limit_h_min -18
_diffrn_reflns_limit_k_max 13
_diffrn_reflns_limit_k_min -13
_diffrn_reflns_limit_l_max 21
_diffrn_reflns_limit_l_min -21
_diffrn_reflns_number 24528
_diffrn_reflns_theta_full 42.08
_diffrn_reflns_theta_max 42.08
_diffrn_reflns_theta_min 1.85
_exptl_absorpt_coefficient_mu 0.115
_exptl_absorpt_correction_T_max 0.9664
_exptl_absorpt_correction_T_min 0.9587
_exptl_absorpt_correction_type none
_exptl_crystal_colour Colorless
_exptl_crystal_density_diffrn 1.511
_exptl_crystal_description Block
_exptl_crystal_F_000 376
_exptl_crystal_size_max 0.37
_exptl_crystal_size_mid 0.37
_exptl_crystal_size_min 0.30
_refine_diff_density_max 0.524
_refine_diff_density_min -0.394
_refine_diff_density_rms 0.067
_refine_ls_abs_structure_details 'Flack H D (1983), Acta Cryst. A39, 876-881'
_refine_ls_abs_structure_Flack 0.1(5)
_refine_ls_extinction_method none
_refine_ls_goodness_of_fit_ref 1.822
_refine_ls_hydrogen_treatment Unrestrained
_refine_ls_matrix_type 'Full matrix'
_refine_ls_number_parameters 307
_refine_ls_number_reflns 10286
_refine_ls_number_restraints 1
_refine_ls_restrained_S_all 1.822
_refine_ls_R_factor_all 0.0564
_refine_ls_R_factor_gt 0.0456
_refine_ls_shift/su_max 0.001
_refine_ls_shift/su_mean 0.000
_refine_ls_structure_factor_coef Fsqd
_refine_ls_weighting_details w=1/s^2^(Fo^2^)
_refine_ls_weighting_scheme sigma
_refine_ls_wR_factor_gt 0.0767
_refine_ls_wR_factor_ref 0.0781
_reflns_number_gt 8534
_reflns_number_total 10286
_reflns_threshold_expression >2sigma(I)
_cod_data_source_file ja209354e_si_004.cif
_cod_data_source_block jac03
_cod_depositor_comments
;
The following automatic conversions were performed:

'_atom_sites_solution_primary' value 'direct methods' was changed to
'direct'.

'_atom_sites_solution_secondary' value 'Difference Fourier map' was
changed to 'difmap'.

'_atom_sites_solution_hydrogens' value 'Difference Fourier map' was
changed to 'difmap'.

Automatic conversion script
Id: cif_fix_values 6452 2018-10-05 10:23:21Z andrius 
;
_cod_database_code 4117362

loop_
_symmetry_equiv_pos_as_xyz
'x, y, z'
'-x, y+1/2, -z'

loop_
_atom_site_label
_atom_site_type_symbol
_atom_site_fract_x
_atom_site_fract_y
_atom_site_fract_z
_atom_site_U_iso_or_equiv
_atom_site_adp_type
_atom_site_occupancy
_atom_site_symmetry_multiplicity
_atom_site_calc_flag
O1 O 0.83477(8) -0.17835(10) 0.46974(7) 0.02014(14) Uani 1 1 d
O2 O 0.60706(9) -0.03271(11) 0.93892(7) 0.02229(16) Uani 1 1 d
O3 O 0.57369(12) 0.49764(12) 0.73072(8) 0.0364(2) Uani 1 1 d
O4 O 0.60356(8) 0.45898(10) 0.51417(6) 0.01922(15) Uani 1 1 d
O5 O 0.91073(8) 0.35639(11) 0.08850(7) 0.02182(16) Uani 1 1 d
O6 O 0.94447(8) -0.17716(10) 0.29267(7) 0.01972(14) Uani 1 1 d
N1 N 0.70243(8) 0.19259(10) 0.60683(7) 0.01189(14) Uani 1 1 d
N2 N 0.80577(8) 0.12401(11) 0.41236(7) 0.01240(14) Uani 1 1 d
C1 C 0.81263(10) -0.01534(13) 0.48941(8) 0.01342(16) Uani 1 1 d
C2 C 0.80025(10) 0.03630(12) 0.61304(8) 0.01272(15) Uani 1 1 d
C3 C 0.73507(11) -0.11622(13) 0.66837(9) 0.01481(17) Uani 1 1 d
C4 C 0.66906(10) -0.01219(13) 0.74988(8) 0.01342(16) Uani 1 1 d
C5 C 0.66652(11) -0.08968(15) 0.85308(9) 0.01714(18) Uani 1 1 d
C6 C 0.55833(12) 0.14256(16) 0.94153(10) 0.0206(2) Uani 1 1 d
C7 C 0.57167(13) 0.29186(16) 0.88103(10) 0.0222(2) Uani 1 1 d
C8 C 0.64053(12) 0.33096(14) 0.78522(9) 0.01915(19) Uani 1 1 d
C9 C 0.61760(10) 0.17231(13) 0.69302(8) 0.01261(15) Uani 1 1 d
C10 C 0.68548(9) 0.32645(13) 0.52491(8) 0.01261(15) Uani 1 1 d
C11 C 0.77990(9) 0.31425(13) 0.44371(8) 0.01233(15) Uani 1 1 d
C12 C 0.71347(11) 0.40373(14) 0.31997(9) 0.01555(17) Uani 1 1 d
C13 C 0.79161(10) 0.30805(14) 0.24404(8) 0.01403(16) Uani 1 1 d
C14 C 0.83973(11) 0.40550(15) 0.16816(9) 0.01742(18) Uani 1 1 d
C15 C 0.94494(11) 0.17758(16) 0.07407(9) 0.01893(19) Uani 1 1 d
C16 C 0.95833(12) 0.03528(16) 0.14812(9) 0.01917(19) Uani 1 1 d
C17 C 0.94503(10) 0.01596(14) 0.27300(9) 0.01487(16) Uani 1 1 d
C18 C 0.80871(10) 0.10871(13) 0.28346(8) 0.01284(15) Uani 1 1 d
H3 H 0.5794(18) 0.496(3) 0.6606(14) 0.051(5) Uiso 1 1 d
H6 H 0.9043(14) -0.189(2) 0.3463(11) 0.032(4) Uiso 1 1 d
H2 H 0.8996(11) 0.0669(14) 0.6656(9) 0.003(2) Uiso 1 1 d
H3A H 0.6590(12) -0.1706(18) 0.6037(10) 0.013(3) Uiso 1 1 d
H3B H 0.8040(13) -0.1983(19) 0.7104(11) 0.021(3) Uiso 1 1 d
H5 H 0.7075(13) -0.2035(19) 0.8718(11) 0.022(3) Uiso 1 1 d
H6A H 0.5086(14) 0.1432(17) 0.9974(13) 0.018(3) Uiso 1 1 d
H7 H 0.5272(15) 0.397(2) 0.8980(12) 0.034(4) Uiso 1 1 d
H8 H 0.7436(13) 0.3600(18) 0.8181(10) 0.023(3) Uiso 1 1 d
H9 H 0.5163(12) 0.1697(17) 0.6458(10) 0.014(3) Uiso 1 1 d
H11 H 0.8687(12) 0.3694(16) 0.4850(9) 0.010(3) Uiso 1 1 d
H12A H 0.6089(12) 0.3711(16) 0.2898(10) 0.013(3) Uiso 1 1 d
H12B H 0.7244(13) 0.5419(18) 0.3235(11) 0.017(3) Uiso 1 1 d
H14 H 0.8278(13) 0.5295(18) 0.1621(11) 0.019(3) Uiso 1 1 d
H15 H 0.9612(13) 0.1605(18) -0.0045(12) 0.022(3) Uiso 1 1 d
H16 H 0.9814(11) -0.0782(17) 0.1168(9) 0.013(3) Uiso 1 1 d
H17 H 1.0269(13) 0.0679(17) 0.3350(11) 0.015(3) Uiso 1 1 d
H18 H 0.7275(12) 0.0325(16) 0.2409(10) 0.012(3) Uiso 1 1 d

loop_
_atom_site_aniso_label
_atom_site_aniso_U_11
_atom_site_aniso_U_22
_atom_site_aniso_U_33
_atom_site_aniso_U_23
_atom_site_aniso_U_13
_atom_site_aniso_U_12
O1 0.0321(4) 0.0098(3) 0.0241(4) 0.0006(3) 0.0168(3) 0.0039(3)
O2 0.0327(4) 0.0205(4) 0.0204(3) 0.0028(3) 0.0179(3) 0.0009(3)
O3 0.0794(7) 0.0123(4) 0.0315(5) 0.0022(4) 0.0374(5) 0.0066(4)
O4 0.0269(4) 0.0158(3) 0.0171(3) 0.0026(3) 0.0099(3) 0.0099(3)
O5 0.0302(4) 0.0203(4) 0.0213(3) 0.0019(3) 0.0172(3) 0.0007(3)
O6 0.0285(4) 0.0124(3) 0.0235(4) 0.0012(3) 0.0156(3) 0.0043(3)
N1 0.0153(3) 0.0088(3) 0.0136(3) 0.0010(3) 0.0075(3) 0.0011(3)
N2 0.0169(3) 0.0093(3) 0.0126(3) 0.0000(3) 0.0070(3) 0.0020(3)
C1 0.0147(4) 0.0114(4) 0.0154(4) 0.0004(3) 0.0066(3) 0.0009(3)
C2 0.0142(4) 0.0114(4) 0.0140(4) 0.0011(3) 0.0066(3) 0.0009(3)
C3 0.0203(4) 0.0102(4) 0.0160(4) 0.0025(3) 0.0089(3) 0.0019(3)
C4 0.0157(4) 0.0111(4) 0.0148(4) -0.0007(3) 0.0068(3) -0.0017(3)
C5 0.0199(4) 0.0159(4) 0.0180(4) 0.0021(4) 0.0094(3) 0.0002(4)
C6 0.0266(5) 0.0206(5) 0.0184(4) -0.0018(4) 0.0127(4) -0.0010(4)
C7 0.0358(6) 0.0174(5) 0.0189(5) -0.0033(4) 0.0165(4) 0.0003(4)
C8 0.0290(5) 0.0139(4) 0.0183(4) -0.0048(4) 0.0128(4) -0.0044(4)
C9 0.0149(4) 0.0106(4) 0.0141(4) -0.0017(3) 0.0071(3) -0.0016(3)
C10 0.0155(4) 0.0111(4) 0.0115(3) -0.0013(3) 0.0046(3) 0.0001(3)
C11 0.0157(4) 0.0100(3) 0.0119(3) -0.0002(3) 0.0052(3) 0.0011(3)
C12 0.0206(4) 0.0134(4) 0.0138(4) 0.0025(3) 0.0071(3) 0.0045(3)
C13 0.0164(4) 0.0139(4) 0.0113(4) 0.0000(3) 0.0039(3) 0.0013(3)
C14 0.0231(5) 0.0149(4) 0.0152(4) 0.0007(4) 0.0076(3) 0.0012(4)
C15 0.0216(4) 0.0220(5) 0.0158(4) -0.0017(4) 0.0095(4) 0.0011(4)
C16 0.0223(5) 0.0205(5) 0.0181(4) -0.0023(4) 0.0112(4) 0.0026(4)
C17 0.0157(4) 0.0143(4) 0.0154(4) -0.0006(3) 0.0060(3) 0.0015(3)
C18 0.0152(4) 0.0123(4) 0.0113(3) -0.0009(3) 0.0047(3) 0.0001(3)

loop_
_atom_type_symbol
_atom_type_description
_atom_type_scat_dispersion_real
_atom_type_scat_dispersion_imag
_atom_type_scat_source
C C 0.0033 0.0016 'International Tables Vol C Tables 4.2.6.8 and 6.1.1.4'
H H 0.0000 0.0000 'International Tables Vol C Tables 4.2.6.8 and 6.1.1.4'
N N 0.0061 0.0033 'International Tables Vol C Tables 4.2.6.8 and 6.1.1.4'
O O 0.0106 0.0060 'International Tables Vol C Tables 4.2.6.8 and 6.1.1.4'

loop_
_geom_angle_atom_site_label_1
_geom_angle_atom_site_label_2
_geom_angle_atom_site_label_3
_geom_angle
C6 O2 C5 122.19(8)
C8 O3 H3 104.9(13)
C15 O5 C14 121.90(8)
C17 O6 H6 104.5(11)
C10 N1 C2 121.93(7)
C10 N1 C9 125.25(7)
C2 N1 C9 112.58(7)
C1 N2 C11 121.51(7)
C1 N2 C18 126.34(8)
C11 N2 C18 111.92(7)
O1 C1 N2 125.17(8)
O1 C1 C2 118.70(8)
N2 C1 C2 116.03(8)
N1 C2 C3 103.12(7)
N1 C2 C1 112.99(7)
C3 C2 C1 112.80(8)
N1 C2 H2 110.7(6)
C3 C2 H2 111.5(6)
C1 C2 H2 105.9(6)
C4 C3 C2 102.78(7)
C4 C3 H3A 108.2(7)
C2 C3 H3A 107.4(7)
C4 C3 H3B 112.7(8)
C2 C3 H3B 111.0(8)
H3A C3 H3B 114.0(11)
C5 C4 C3 119.07(9)
C5 C4 C9 132.05(9)
C3 C4 C9 108.87(7)
C4 C5 O2 131.33(10)
C4 C5 H5 117.6(8)
O2 C5 H5 111.0(8)
C7 C6 O2 131.33(9)
C7 C6 H6A 122.0(8)
O2 C6 H6A 106.7(8)
C6 C7 C8 133.86(10)
C6 C7 H7 115.5(8)
C8 C7 H7 110.6(8)
O3 C8 C7 103.66(8)
O3 C8 C9 112.64(8)
C7 C8 C9 111.77(8)
O3 C8 H8 105.1(8)
C7 C8 H8 113.9(7)
C9 C8 H8 109.5(7)
N1 C9 C4 101.45(7)
N1 C9 C8 113.55(7)
C4 C9 C8 114.14(8)
N1 C9 H9 108.3(7)
C4 C9 H9 111.6(7)
C8 C9 H9 107.6(7)
O4 C10 N1 124.78(8)
O4 C10 C11 119.31(8)
N1 C10 C11 115.86(8)
N2 C11 C12 103.03(7)
N2 C11 C10 113.26(8)
C12 C11 C10 113.34(7)
N2 C11 H11 108.7(7)
C12 C11 H11 110.3(7)
C10 C11 H11 108.1(6)
C13 C12 C11 101.98(8)
C13 C12 H12A 110.0(7)
C11 C12 H12A 108.1(6)
C13 C12 H12B 114.5(7)
C11 C12 H12B 112.3(7)
H12A C12 H12B 109.5(10)
C14 C13 C12 119.65(9)
C14 C13 C18 133.03(9)
C12 C13 C18 107.08(8)
C13 C14 O5 132.25(10)
C13 C14 H14 121.0(8)
O5 C14 H14 106.7(8)
C16 C15 O5 129.93(9)
C16 C15 H15 119.4(8)
O5 C15 H15 110.7(8)
C15 C16 C17 132.62(10)
C15 C16 H16 114.5(7)
C17 C16 H16 112.9(7)
O6 C17 C16 104.65(8)
O6 C17 C18 111.84(8)
C16 C17 C18 112.40(8)
O6 C17 H17 108.1(7)
C16 C17 H17 111.9(7)
C18 C17 H17 107.9(7)
N2 C18 C13 101.13(7)
N2 C18 C17 113.78(7)
C13 C18 C17 114.32(7)
N2 C18 H18 105.9(7)
C13 C18 H18 113.6(7)
C17 C18 H18 107.8(7)

loop_
_geom_bond_atom_site_label_1
_geom_bond_atom_site_label_2
_geom_bond_distance
O1 C1 1.2410(12)
O2 C6 1.3671(14)
O2 C5 1.3706(12)
O3 C8 1.4282(14)
O3 H3 0.834(15)
O4 C10 1.2378(12)
O5 C15 1.3685(13)
O5 C14 1.3719(12)
O6 C17 1.4250(13)
O6 H6 0.842(13)
N1 C10 1.3342(12)
N1 C2 1.4772(11)
N1 C9 1.5006(11)
N2 C1 1.3399(12)
N2 C11 1.4748(12)
N2 C18 1.5094(11)
C1 C2 1.5250(12)
C2 C3 1.5231(12)
C2 H2 0.998(10)
C3 C4 1.5107(13)
C3 H3A 0.960(11)
C3 H3B 0.919(13)
C4 C5 1.3312(13)
C4 C9 1.5110(13)
C5 H5 0.917(14)
C6 C7 1.3232(15)
C6 H6A 0.929(13)
C7 C8 1.5024(13)
C7 H7 0.935(14)
C8 C9 1.5415(13)
C8 H8 0.985(12)
C9 H9 0.972(11)
C10 C11 1.5222(12)
C11 C12 1.5212(13)
C11 H11 0.941(11)
C12 C13 1.5118(13)
C12 H12A 1.004(11)
C12 H12B 1.011(13)
C13 C14 1.3301(13)
C13 C18 1.5151(14)
C14 H14 0.910(13)
C15 C16 1.3255(15)
C15 H15 0.982(13)
C16 C17 1.5025(13)
C16 H16 0.958(12)
C17 C18 1.5405(13)
C17 H17 0.969(12)
C18 H18 0.969(12)

loop_
_geom_hbond_atom_site_label_D
_geom_hbond_atom_site_label_H
_geom_hbond_atom_site_label_A
_geom_hbond_distance_DH
_geom_hbond_distance_HA
_geom_hbond_distance_DA
_geom_hbond_angle_DHA
O3 H3 O4 0.834(15) 1.809(15) 2.6365(11) 171.2(19)
O6 H6 O1 0.842(13) 1.775(13) 2.6082(10) 169.9(15)
